data_7005973
loop_
_publ_author_name
'Chong, Siew Huay'
'Henderson, William'
'Hor, T. S. Andy'

_publ_section_title
;
 Stable diplatinum complexes with functional thiolato bridges from
 dialkylation of [Pt2(mu-S)2(P-P)2] [P-P=2 x PPh3, Ph2P(CH2)3PPh2].
;
_journal_issue 36
_journal_name_full 'Dalton transactions (Cambridge, England : 2003)'
_journal_page_first 4008
_journal_page_last 4016
_journal_paper_doi 10.1039/b707526j
_journal_year 2007
_chemical_formula_sum 'C77 H69 F6 O2 P5 Pt2 S2'
_chemical_formula_weight 1749.47
_chemical_name_systematic
;
?
;
_space_group_IT_number 15
_symmetry_cell_setting monoclinic
_symmetry_space_group_name_Hall '-C 2yc'
_symmetry_space_group_name_H-M 'C 1 2/c 1'
_atom_sites_solution_hydrogens geom
_atom_sites_solution_primary direct
_atom_sites_solution_secondary difmap
_audit_creation_method SHELXL-97
_cell_angle_alpha 90.00
_cell_angle_beta 90.508(3)
_cell_angle_gamma 90.00
_cell_formula_units_Z 4
_cell_length_a 17.5679(16)
_cell_length_b 19.0008(16)
_cell_length_c 21.5327(19)
_cell_measurement_reflns_used 5961
_cell_measurement_temperature 223(2)
_cell_measurement_theta_max 26.84
_cell_measurement_theta_min 2.32
_cell_volume 7187.4(11)
_computing_cell_refinement 'Bruker SMART'
_computing_data_collection 'Bruker SMART'
_computing_data_reduction 'Bruker SAINT'
_computing_molecular_graphics 'Bruker SHELXTL'
_computing_publication_material 'Bruker SHELXTL'
_computing_structure_refinement 'SHELXL-97 (Sheldrick, 1997)'
_computing_structure_solution 'SHELXS-97 (Sheldrick, 1990)'
_diffrn_ambient_temperature 223(2)
_diffrn_measured_fraction_theta_full 0.998
_diffrn_measured_fraction_theta_max 0.998
_diffrn_measurement_device_type 'CCD area detector'
_diffrn_measurement_method 'phi and omega scans'
_diffrn_radiation_monochromator graphite
_diffrn_radiation_source 'fine-focus sealed tube'
_diffrn_radiation_type MoK\a
_diffrn_radiation_wavelength 0.71073
_diffrn_reflns_av_R_equivalents 0.0574
_diffrn_reflns_av_sigmaI/netI 0.0669
_diffrn_reflns_limit_h_max 20
_diffrn_reflns_limit_h_min -22
_diffrn_reflns_limit_k_max 24
_diffrn_reflns_limit_k_min -15
_diffrn_reflns_limit_l_max 27
_diffrn_reflns_limit_l_min -27
_diffrn_reflns_number 24358
_diffrn_reflns_theta_full 27.50
_diffrn_reflns_theta_max 27.50
_diffrn_reflns_theta_min 1.58
_exptl_absorpt_coefficient_mu 4.119
_exptl_absorpt_correction_T_max 0.6835
_exptl_absorpt_correction_T_min 0.3036
_exptl_absorpt_correction_type 'Sadabs, (Sheldrick 2001)'
_exptl_crystal_colour Yellow
_exptl_crystal_density_diffrn 1.617
_exptl_crystal_density_meas 0
_exptl_crystal_density_method 'not measured'
_exptl_crystal_description Block
_exptl_crystal_F_000 3456
_exptl_crystal_size_max 0.38
_exptl_crystal_size_mid 0.20
_exptl_crystal_size_min 0.10
_refine_diff_density_max 2.377
_refine_diff_density_min -0.593
_refine_diff_density_rms 0.137
_refine_ls_extinction_method none
_refine_ls_goodness_of_fit_ref 0.985
_refine_ls_hydrogen_treatment constr
_refine_ls_matrix_type full
_refine_ls_number_parameters 457
_refine_ls_number_reflns 8243
_refine_ls_number_restraints 49
_refine_ls_restrained_S_all 0.988
_refine_ls_R_factor_all 0.0702
_refine_ls_R_factor_gt 0.0435
_refine_ls_shift/su_max 0.000
_refine_ls_shift/su_mean 0.000
_refine_ls_structure_factor_coef Fsqd
_refine_ls_weighting_details 'calc w=1/[\s^2^(Fo^2^)+(0.0609P)^2^+0.0000P] where P=(Fo^2^+2Fc^2^)/3'
_refine_ls_weighting_scheme calc
_refine_ls_wR_factor_gt 0.1117
_refine_ls_wR_factor_ref 0.1243
_reflns_number_gt 5509
_reflns_number_total 8243
_reflns_threshold_expression >2sigma(I)
_cod_data_source_file b707526j.txt
_cod_data_source_block 6372
_cod_depositor_comments
;
The following automatic conversions were performed:
'_symmetry_cell_setting' value 'Monoclinic' changed to 'monoclinic'
according to '/home/saulius/struct/CIF-dictionaries/cif_core.dic'
dictionary named 'cif_core.dic' version 2.4.1 from 2010-06-29.

Automatic conversion script
Id: cif_fix_enum 1527 2010-12-29 10:47:43Z saulius 

The following automatic conversions were performed:

'_refine_ls_hydrogen_treatment' value 'contr' was replaced with the
value 'constr' as specified in the replacement file
'src/cod-tools/trunk/data/replacement-values/replacement_values.lst'.

Automatic conversion script
Id: cif_fix_values 5376 2017-05-30 11:51:03Z andrius 
;
_cod_original_sg_symbol_H-M C2/c
_cod_database_code 7005973

loop_
_symmetry_equiv_pos_as_xyz
'x, y, z'
'-x, y, -z+1/2'
'x+1/2, y+1/2, z'
'-x+1/2, y+1/2, -z+1/2'
'-x, -y, -z'
'x, -y, z-1/2'
'-x+1/2, -y+1/2, -z'
'x+1/2, -y+1/2, z-1/2'

loop_
_atom_site_label
_atom_site_type_symbol
_atom_site_fract_x
_atom_site_fract_y
_atom_site_fract_z
_atom_site_U_iso_or_equiv
_atom_site_adp_type
_atom_site_occupancy
_atom_site_symmetry_multiplicity
_atom_site_calc_flag
_atom_site_refinement_flags
_atom_site_disorder_assembly
_atom_site_disorder_group
Pt1 Pt 0.494544(10) 0.252894(9) 0.330354(9) 0.04068(9) Uani 1 1 d . . .
S1 S 0.58687(8) 0.27176(9) 0.25410(7) 0.0524(3) Uani 1 1 d . . .
P1 P 0.59322(8) 0.24003(7) 0.40036(8) 0.0470(3) Uani 1 1 d . . .
P2 P 0.39391(8) 0.23908(7) 0.39533(7) 0.0419(3) Uani 1 1 d . . .
C1 C 0.6077(6) 0.3655(5) 0.2494(5) 0.060(3) Uani 0.50 1 d PDU A -1
H1A H 0.6455 0.3777 0.2814 0.072 Uiso 0.50 1 calc PR A -1
H1B H 0.6297 0.3759 0.2088 0.072 Uiso 0.50 1 calc PR A -1
C2 C 0.5362(6) 0.4108(5) 0.2584(7) 0.079(4) Uani 0.50 1 d PDU A -1
H2A H 0.5259 0.4159 0.3028 0.095 Uiso 0.50 1 calc PR A -1
H2B H 0.4923 0.3877 0.2388 0.095 Uiso 0.50 1 calc PR A -1
C3 C 0.5483(8) 0.4837(6) 0.2292(8) 0.109(6) Uani 0.50 1 d PDU A -1
C4 C 0.5253(17) 0.6112(8) 0.2629(17) 0.186(13) Uani 0.50 1 d PDU A -1
H4A H 0.5624 0.6252 0.2315 0.224 Uiso 0.50 1 calc PR A -1
H4B H 0.5404 0.6331 0.3023 0.224 Uiso 0.50 1 calc PR A -1
C5 C 0.446(2) 0.6387(17) 0.244(3) 0.36(3) Uani 0.50 1 d PDU A -1
H5A H 0.4488 0.6894 0.2382 0.537 Uiso 0.50 1 calc PR A -1
H5B H 0.4100 0.6276 0.2759 0.537 Uiso 0.50 1 calc PR A -1
H5C H 0.4307 0.6167 0.2051 0.537 Uiso 0.50 1 calc PR A -1
O1 O 0.5276(10) 0.5347(6) 0.2700(7) 0.157(7) Uani 0.50 1 d PDU A -1
O2 O 0.5700(9) 0.4977(7) 0.1794(7) 0.157(6) Uani 0.50 1 d PDU A -1
C1A C 0.6595(3) 0.3126(3) 0.3883(3) 0.0604(15) Uani 1 1 d . A .
C2A C 0.7331(3) 0.3037(3) 0.3710(3) 0.0642(16) Uani 1 1 d . . .
H2A' H 0.7533 0.2579 0.3688 0.077 Uiso 1 1 calc R A .
C3A C 0.7790(4) 0.3604(4) 0.3564(3) 0.082(2) Uani 1 1 d . A .
H3A H 0.8290 0.3526 0.3427 0.099 Uiso 1 1 calc R . .
C4A C 0.7529(5) 0.4269(4) 0.3617(5) 0.111(3) Uani 1 1 d . . .
H4A' H 0.7848 0.4654 0.3531 0.134 Uiso 1 1 calc R A .
C5A C 0.6800(6) 0.4375(4) 0.3797(7) 0.175(6) Uani 1 1 d . A .
H5A' H 0.6610 0.4836 0.3828 0.211 Uiso 1 1 calc R . .
C6A C 0.6328(5) 0.3805(4) 0.3935(5) 0.142(5) Uani 1 1 d . . .
H6A H 0.5826 0.3885 0.4064 0.171 Uiso 1 1 calc R A .
C1B C 0.5771(3) 0.2378(3) 0.4840(3) 0.0590(16) Uani 1 1 d . A .
C2B C 0.5469(3) 0.1779(3) 0.5101(3) 0.0628(15) Uani 1 1 d . . .
H2B' H 0.5365 0.1387 0.4847 0.075 Uiso 1 1 calc R A .
C3B C 0.5312(4) 0.1745(4) 0.5739(3) 0.081(2) Uani 1 1 d . A .
H3B H 0.5107 0.1330 0.5908 0.097 Uiso 1 1 calc R . .
C4B C 0.5451(5) 0.2301(5) 0.6111(4) 0.090(2) Uani 1 1 d . . .
H4B' H 0.5333 0.2280 0.6535 0.109 Uiso 1 1 calc R A .
C5B C 0.5768(5) 0.2901(6) 0.5864(4) 0.106(3) Uani 1 1 d . A .
H5B' H 0.5876 0.3286 0.6123 0.128 Uiso 1 1 calc R . .
C6B C 0.5930(4) 0.2941(4) 0.5229(3) 0.085(2) Uani 1 1 d . . .
H6B H 0.6149 0.3353 0.5066 0.102 Uiso 1 1 calc R A .
C1C C 0.6496(3) 0.1609(3) 0.3877(3) 0.0505(13) Uani 1 1 d . A .
C2C C 0.7085(3) 0.1431(3) 0.4298(3) 0.0558(14) Uani 1 1 d . . .
H2C H 0.7168 0.1705 0.4656 0.067 Uiso 1 1 calc R A .
C3C C 0.7540(3) 0.0855(3) 0.4181(3) 0.071(2) Uani 1 1 d . A .
H3C H 0.7941 0.0745 0.4457 0.085 Uiso 1 1 calc R . .
C4C C 0.7417(4) 0.0441(3) 0.3672(4) 0.0738(19) Uani 1 1 d . . .
H4C H 0.7732 0.0051 0.3597 0.089 Uiso 1 1 calc R A .
C5C C 0.6827(4) 0.0599(3) 0.3265(3) 0.0728(19) Uani 1 1 d . A .
H5C' H 0.6735 0.0307 0.2920 0.087 Uiso 1 1 calc R . .
C6C C 0.6368(3) 0.1182(3) 0.3361(3) 0.0599(15) Uani 1 1 d . . .
H6C H 0.5974 0.1289 0.3078 0.072 Uiso 1 1 calc R A .
C1D C 0.3816(3) 0.1512(3) 0.4269(2) 0.0465(12) Uani 1 1 d . A .
C2D C 0.4292(3) 0.0980(3) 0.4066(3) 0.0601(15) Uani 1 1 d . . .
H2D H 0.4672 0.1079 0.3774 0.072 Uiso 1 1 calc R A .
C3D C 0.4210(4) 0.0305(3) 0.4290(4) 0.084(2) Uani 1 1 d . A .
H3D H 0.4519 -0.0058 0.4136 0.101 Uiso 1 1 calc R . .
C4D C 0.3679(4) 0.0159(3) 0.4737(4) 0.086(2) Uani 1 1 d . . .
H4D H 0.3651 -0.0293 0.4911 0.104 Uiso 1 1 calc R A .
C5D C 0.3188(4) 0.0682(3) 0.4928(3) 0.080(2) Uani 1 1 d . A .
H5D H 0.2807 0.0580 0.5218 0.096 Uiso 1 1 calc R . .
C6D C 0.3258(3) 0.1349(3) 0.4695(3) 0.0629(15) Uani 1 1 d . . .
H6D H 0.2922 0.1702 0.4827 0.076 Uiso 1 1 calc R A .
C1E C 0.3005(3) 0.2543(3) 0.3597(3) 0.0513(14) Uani 1 1 d . A .
C2E C 0.2750(3) 0.2043(4) 0.3174(3) 0.0728(18) Uani 1 1 d . . .
H2E H 0.3035 0.1632 0.3108 0.087 Uiso 1 1 calc R A .
C3E C 0.2078(5) 0.2150(5) 0.2848(4) 0.099(3) Uani 1 1 d . A .
H3E H 0.1910 0.1816 0.2555 0.118 Uiso 1 1 calc R . .
C4E C 0.1654(5) 0.2752(6) 0.2954(5) 0.111(3) Uani 1 1 d . . .
H4E H 0.1194 0.2823 0.2736 0.133 Uiso 1 1 calc R A .
C5E C 0.1898(4) 0.3246(4) 0.3377(4) 0.091(2) Uani 1 1 d . A .
H5E H 0.1613 0.3656 0.3448 0.109 Uiso 1 1 calc R . .
C6E C 0.2572(3) 0.3129(3) 0.3694(3) 0.0673(17) Uani 1 1 d . . .
H6E H 0.2739 0.3463 0.3987 0.081 Uiso 1 1 calc R A .
C1F C 0.3983(3) 0.3038(3) 0.4576(2) 0.0497(13) Uani 1 1 d . A .
C2F C 0.3859(3) 0.2916(4) 0.5193(3) 0.0685(17) Uani 1 1 d . . .
H2F H 0.3728 0.2460 0.5324 0.082 Uiso 1 1 calc R A .
C3F C 0.3921(4) 0.3448(5) 0.5629(4) 0.099(3) Uani 1 1 d . A .
H3F H 0.3840 0.3351 0.6052 0.119 Uiso 1 1 calc R . .
C4F C 0.4099(5) 0.4110(5) 0.5443(5) 0.118(4) Uani 1 1 d . . .
H4F H 0.4137 0.4474 0.5738 0.142 Uiso 1 1 calc R A .
C5F C 0.4223(4) 0.4251(4) 0.4833(5) 0.097(3) Uani 1 1 d . A .
H5F H 0.4342 0.4712 0.4709 0.116 Uiso 1 1 calc R . .
C6F C 0.4173(4) 0.3716(3) 0.4391(3) 0.0715(18) Uani 1 1 d . . .
H6F H 0.4269 0.3814 0.3971 0.086 Uiso 1 1 calc R A .
P3 P 0.5000 0.05617(13) 0.7500 0.0621(6) Uani 1 2 d S . .
F1 F 0.5000 -0.0262(3) 0.7500 0.104(2) Uani 1 2 d S . .
F2 F 0.5825(2) 0.0573(3) 0.7214(2) 0.1138(15) Uani 1 1 d . . .
F3 F 0.4625(2) 0.0562(2) 0.68286(19) 0.0981(13) Uani 1 1 d . . .
F4 F 0.5000 0.1400(4) 0.7500 0.143(3) Uani 1 2 d S . .

loop_
_atom_site_aniso_label
_atom_site_aniso_U_11
_atom_site_aniso_U_22
_atom_site_aniso_U_33
_atom_site_aniso_U_23
_atom_site_aniso_U_13
_atom_site_aniso_U_12
Pt1 0.03080(13) 0.05450(15) 0.03688(13) -0.00186(8) 0.00906(8) 0.00079(7)
S1 0.0378(8) 0.0810(9) 0.0385(7) 0.0008(6) 0.0098(6) -0.0029(6)
P1 0.0327(7) 0.0591(9) 0.0491(8) -0.0075(6) 0.0043(6) 0.0000(5)
P2 0.0325(7) 0.0580(8) 0.0354(7) 0.0000(5) 0.0081(6) 0.0043(5)
C1 0.048(7) 0.080(7) 0.051(7) 0.009(5) 0.006(5) 0.005(5)
C2 0.080(9) 0.073(8) 0.085(9) 0.017(7) 0.028(8) -0.006(6)
C3 0.111(12) 0.090(11) 0.126(13) 0.014(10) 0.029(11) -0.001(9)
C4 0.17(2) 0.187(18) 0.20(2) -0.032(15) -0.029(16) -0.074(15)
C5 0.40(4) 0.32(4) 0.36(4) -0.02(3) 0.03(3) 0.08(3)
O1 0.237(17) 0.083(7) 0.151(14) 0.014(7) 0.043(11) -0.024(9)
O2 0.212(15) 0.113(10) 0.148(12) 0.045(8) 0.057(11) -0.008(9)
C1A 0.047(3) 0.064(4) 0.071(4) -0.023(3) 0.011(3) -0.011(3)
C2A 0.042(3) 0.078(4) 0.073(4) 0.009(3) 0.001(3) -0.007(3)
C3A 0.049(4) 0.094(5) 0.104(6) 0.011(4) 0.004(4) -0.012(3)
C4A 0.092(6) 0.089(6) 0.154(9) -0.025(5) 0.035(6) -0.042(5)
C5A 0.112(8) 0.057(5) 0.359(19) -0.051(7) 0.100(10) -0.020(5)
C6A 0.089(6) 0.062(5) 0.277(14) -0.027(6) 0.094(7) -0.006(4)
C1B 0.035(3) 0.088(4) 0.054(4) -0.015(3) 0.004(3) 0.008(3)
C2B 0.057(4) 0.083(4) 0.048(4) 0.003(3) -0.003(3) 0.012(3)
C3B 0.071(5) 0.109(6) 0.063(5) 0.014(4) 0.003(4) 0.020(4)
C4B 0.066(5) 0.150(7) 0.055(5) -0.008(5) -0.004(4) 0.009(5)
C5B 0.075(6) 0.171(9) 0.074(6) -0.057(6) 0.008(5) -0.011(6)
C6B 0.064(5) 0.119(6) 0.072(5) -0.041(4) 0.016(4) -0.024(4)
C1C 0.042(3) 0.053(3) 0.056(3) -0.004(2) 0.006(3) -0.003(2)
C2C 0.040(3) 0.062(3) 0.065(4) -0.002(3) -0.004(3) 0.002(2)
C3C 0.049(4) 0.061(4) 0.103(6) 0.013(3) -0.012(4) -0.001(3)
C4C 0.064(4) 0.056(4) 0.101(6) 0.002(3) 0.017(4) 0.007(3)
C5C 0.068(5) 0.060(4) 0.090(5) -0.020(3) 0.018(4) -0.008(3)
C6C 0.054(4) 0.058(3) 0.069(4) -0.008(3) 0.003(3) 0.001(3)
C1D 0.039(3) 0.058(3) 0.042(3) 0.000(2) 0.004(2) 0.000(2)
C2D 0.058(4) 0.057(4) 0.066(4) -0.006(3) 0.022(3) 0.002(3)
C3D 0.087(5) 0.055(4) 0.111(6) -0.008(4) 0.033(5) 0.005(3)
C4D 0.097(6) 0.060(4) 0.103(6) 0.013(4) 0.017(5) -0.008(4)
C5D 0.071(5) 0.078(5) 0.092(5) 0.020(4) 0.035(4) 0.001(3)
C6D 0.054(4) 0.064(4) 0.071(4) 0.009(3) 0.022(3) 0.004(3)
C1E 0.037(3) 0.078(4) 0.039(3) 0.004(2) 0.009(2) 0.000(2)
C2E 0.039(4) 0.117(6) 0.062(4) -0.005(4) 0.001(3) -0.002(3)
C3E 0.051(5) 0.166(8) 0.078(6) 0.004(5) -0.006(4) -0.015(5)
C4E 0.045(5) 0.180(9) 0.106(8) 0.040(7) -0.014(5) 0.008(5)
C5E 0.048(4) 0.118(6) 0.107(7) 0.031(5) 0.005(4) 0.023(4)
C6E 0.042(4) 0.094(5) 0.066(4) 0.016(3) 0.007(3) 0.016(3)
C1F 0.045(3) 0.068(4) 0.036(3) -0.009(2) 0.004(2) 0.012(2)
C2F 0.054(4) 0.104(5) 0.047(4) -0.012(3) 0.006(3) 0.008(3)
C3F 0.085(6) 0.154(8) 0.060(5) -0.044(5) 0.012(4) 0.016(5)
C4F 0.104(7) 0.129(8) 0.122(8) -0.083(7) 0.012(6) 0.006(6)
C5F 0.089(6) 0.074(5) 0.127(8) -0.043(5) 0.017(5) 0.006(4)
C6F 0.060(4) 0.071(4) 0.083(5) -0.018(3) 0.015(4) 0.008(3)
P3 0.0516(14) 0.0708(15) 0.0639(15) 0.000 0.0103(12) 0.000
F1 0.130(6) 0.076(4) 0.105(5) 0.000 -0.022(4) 0.000
F2 0.060(3) 0.171(5) 0.112(4) 0.011(3) 0.028(2) 0.000(3)
F3 0.092(3) 0.129(4) 0.072(3) 0.016(2) -0.008(2) -0.001(2)
F4 0.162(8) 0.081(4) 0.185(8) 0.000 -0.033(7) 0.000

loop_
_atom_type_symbol
_atom_type_description
_atom_type_scat_dispersion_real
_atom_type_scat_dispersion_imag
_atom_type_scat_source
C C 0.0033 0.0016 'International Tables Vol C Tables 4.2.6.8 and 6.1.1.4'
H H 0.0000 0.0000 'International Tables Vol C Tables 4.2.6.8 and 6.1.1.4'
O O 0.0106 0.0060 'International Tables Vol C Tables 4.2.6.8 and 6.1.1.4'
F F 0.0171 0.0103 'International Tables Vol C Tables 4.2.6.8 and 6.1.1.4'
P P 0.1023 0.0942 'International Tables Vol C Tables 4.2.6.8 and 6.1.1.4'
S S 0.1246 0.1234 'International Tables Vol C Tables 4.2.6.8 and 6.1.1.4'
Pt Pt -1.7033 8.3905 'International Tables Vol C Tables 4.2.6.8 and 6.1.1.4'

loop_
_geom_angle_atom_site_label_1
_geom_angle_atom_site_label_2
_geom_angle_atom_site_label_3
_geom_angle
_geom_angle_site_symmetry_1
_geom_angle_site_symmetry_3
_geom_angle_publ_flag
P2 Pt1 P1 99.76(5) . . ?
P2 Pt1 S1 91.30(5) . 2_655 ?
P1 Pt1 S1 168.85(5) . 2_655 ?
P2 Pt1 S1 172.79(5) . . ?
P1 Pt1 S1 87.32(5) . . ?
S1 Pt1 S1 81.59(6) 2_655 . ?
C1 S1 Pt1 103.3(4) . 2_655 ?
C1 S1 Pt1 109.2(3) . . ?
Pt1 S1 Pt1 95.70(5) 2_655 . ?
C1C P1 C1A 104.7(3) . . ?
C1C P1 C1B 102.5(3) . . ?
C1A P1 C1B 105.2(3) . . ?
C1C P1 Pt1 113.39(19) . . ?
C1A P1 Pt1 107.7(2) . . ?
C1B P1 Pt1 121.8(2) . . ?
C1D P2 C1F 110.4(2) . . ?
C1D P2 C1E 101.1(2) . . ?
C1F P2 C1E 103.5(2) . . ?
C1D P2 Pt1 115.57(18) . . ?
C1F P2 Pt1 110.27(19) . . ?
C1E P2 Pt1 115.00(19) . . ?
C2 C1 S1 112.1(7) . . ?
C1 C2 C3 109.8(9) . . ?
O2 C3 O1 121.3(13) . . ?
O2 C3 C2 128.7(15) . . ?
O1 C3 C2 109.9(12) . . ?
O1 C4 C5 113.0(13) . . ?
C3 O1 C4 130(2) . . ?
C2A C1A C6A 117.7(6) . . ?
C2A C1A P1 123.6(4) . . ?
C6A C1A P1 118.5(5) . . ?
C1A C2A C3A 121.5(6) . . ?
C4A C3A C2A 120.7(7) . . ?
C3A C4A C5A 119.0(7) . . ?
C4A C5A C6A 120.6(8) . . ?
C1A C6A C5A 120.4(7) . . ?
C2B C1B C6B 117.9(7) . . ?
C2B C1B P1 119.0(5) . . ?
C6B C1B P1 123.1(6) . . ?
C1B C2B C3B 121.1(6) . . ?
C4B C3B C2B 120.6(7) . . ?
C3B C4B C5B 119.4(8) . . ?
C4B C5B C6B 120.6(8) . . ?
C1B C6B C5B 120.4(8) . . ?
C6C C1C C2C 119.1(5) . . ?
C6C C1C P1 121.1(4) . . ?
C2C C1C P1 119.9(4) . . ?
C3C C2C C1C 119.7(5) . . ?
C4C C3C C2C 121.0(6) . . ?
C3C C4C C5C 119.7(6) . . ?
C4C C5C C6C 120.8(6) . . ?
C5C C6C C1C 119.6(6) . . ?
C6D C1D C2D 118.6(5) . . ?
C6D C1D P2 122.8(4) . . ?
C2D C1D P2 118.5(4) . . ?
C3D C2D C1D 120.1(6) . . ?
C4D C3D C2D 120.5(6) . . ?
C3D C4D C5D 119.5(6) . . ?
C6D C5D C4D 119.8(6) . . ?
C5D C6D C1D 121.2(6) . . ?
C6E C1E C2E 118.8(6) . . ?
C6E C1E P2 124.3(5) . . ?
C2E C1E P2 116.8(4) . . ?
C3E C2E C1E 120.1(7) . . ?
C2E C3E C4E 119.7(9) . . ?
C5E C4E C3E 120.5(7) . . ?
C4E C5E C6E 118.7(7) . . ?
C1E C6E C5E 122.2(7) . . ?
C2F C1F C6F 118.4(5) . . ?
C2F C1F P2 126.5(5) . . ?
C6F C1F P2 115.1(4) . . ?
C1F C2F C3F 121.6(7) . . ?
C4F C3F C2F 119.6(8) . . ?
C3F C4F C5F 120.4(7) . . ?
C4F C5F C6F 120.4(8) . . ?
C1F C6F C5F 119.6(7) . . ?
F1 P3 F2 90.8(2) . 2_656 ?
F1 P3 F2 90.8(2) . . ?
F2 P3 F2 178.4(4) 2_656 . ?
F1 P3 F3 90.04(18) . 2_656 ?
F2 P3 F3 91.1(2) 2_656 2_656 ?
F2 P3 F3 88.9(2) . 2_656 ?
F1 P3 F3 90.05(18) . . ?
F2 P3 F3 88.9(2) 2_656 . ?
F2 P3 F3 91.1(2) . . ?
F3 P3 F3 179.9(4) 2_656 . ?
F1 P3 F4 180.000(2) . . ?
F2 P3 F4 89.2(2) 2_656 . ?
F2 P3 F4 89.2(2) . . ?
F3 P3 F4 89.96(18) 2_656 . ?
F3 P3 F4 89.95(18) . . ?

loop_
_geom_bond_atom_site_label_1
_geom_bond_atom_site_label_2
_geom_bond_distance
_geom_bond_site_symmetry_2
_geom_bond_publ_flag
Pt1 P2 2.2795(14) . ?
Pt1 P1 2.3002(15) . ?
Pt1 S1 2.3312(14) 2_655 ?
Pt1 S1 2.3458(14) . ?
S1 C1 1.821(11) . ?
S1 Pt1 2.3312(15) 2_655 ?
P1 C1C 1.822(5) . ?
P1 C1A 1.826(6) . ?
P1 C1B 1.826(7) . ?
P2 C1D 1.816(5) . ?
P2 C1F 1.820(5) . ?
P2 C1E 1.828(6) . ?
C1 C2 1.536(5) . ?
C2 C3 1.538(5) . ?
C3 O2 1.173(18) . ?
C3 O1 1.359(9) . ?
C4 O1 1.461(10) . ?
C4 C5 1.534(5) . ?
C1A C2A 1.359(8) . ?
C1A C6A 1.377(9) . ?
C2A C3A 1.384(8) . ?
C3A C4A 1.350(10) . ?
C4A C5A 1.356(12) . ?
C5A C6A 1.398(11) . ?
C1B C2B 1.377(8) . ?
C1B C6B 1.387(9) . ?
C2B C3B 1.406(9) . ?
C3B C4B 1.347(10) . ?
C4B C5B 1.378(13) . ?
C5B C6B 1.400(11) . ?
C1C C6C 1.393(8) . ?
C1C C2C 1.411(7) . ?
C2C C3C 1.380(8) . ?
C3C C4C 1.365(9) . ?
C4C C5C 1.384(9) . ?
C5C C6C 1.386(8) . ?
C1D C6D 1.383(7) . ?
C1D C2D 1.387(7) . ?
C2D C3D 1.377(8) . ?
C3D C4D 1.373(10) . ?
C4D C5D 1.381(9) . ?
C5D C6D 1.368(8) . ?
C1E C6E 1.365(7) . ?
C1E C2E 1.388(8) . ?
C2E C3E 1.384(9) . ?
C3E C4E 1.385(14) . ?
C4E C5E 1.373(12) . ?
C5E C6E 1.380(9) . ?
C1F C2F 1.368(8) . ?
C1F C6F 1.391(8) . ?
C2F C3F 1.383(9) . ?
C3F C4F 1.358(12) . ?
C4F C5F 1.359(12) . ?
C5F C6F 1.396(9) . ?
P3 F1 1.565(6) . ?
P3 F2 1.580(4) 2_656 ?
P3 F2 1.580(4) . ?
P3 F3 1.584(4) 2_656 ?
P3 F3 1.584(4) . ?
P3 F4 1.592(7) . ?
